data_7007818
loop_
_publ_author_name
'Ballivet-Tkatchenko, Danielle'
'Chermette, Henry'
'Plasseraud, Laurent'
'Walter, Olaf'

_publ_section_title
;
 Insertion reaction of carbon dioxide into Sn-OR bond. Synthesis,
 structure and DFT calculations of di- and tetranuclear
 isopropylcarbonato tin(IV) complexes.
;
_journal_issue 43
_journal_name_full 'Dalton transactions (Cambridge, England : 2003)'
_journal_page_first 5167
_journal_page_last 5175
_journal_paper_doi 10.1039/b610812a
_journal_year 2006
_chemical_formula_sum 'C15 H32 O4 Sn'
_chemical_formula_weight 395.10
_chemical_name_systematic
;
?
;
_space_group_IT_number 2
_symmetry_space_group_name_Hall '-P 1'
_symmetry_space_group_name_H-M 'P -1'
_atom_sites_solution_hydrogens geom
_atom_sites_solution_primary direct
_atom_sites_solution_secondary difmap
_audit_creation_method SHELXL-97
_cell_angle_alpha 88.5050(10)
_cell_angle_beta 79.4410(10)
_cell_angle_gamma 84.9510(10)
_cell_formula_units_Z 2
_cell_length_a 8.5802(5)
_cell_length_b 10.4989(6)
_cell_length_c 10.5781(6)
_cell_measurement_temperature 200(2)
_cell_volume 933.08(9)
_computing_structure_refinement 'SHELXL-97 (Sheldrick, 1997)'
_computing_structure_solution 'SHELXS-97 (Sheldrick, 1990)'
_diffrn_ambient_temperature 200(2)
_diffrn_measured_fraction_theta_full 0.933
_diffrn_measured_fraction_theta_max 0.933
_diffrn_radiation_monochromator graphite
_diffrn_radiation_source 'fine-focus sealed tube'
_diffrn_radiation_type MoK\a
_diffrn_radiation_wavelength 0.71073
_diffrn_reflns_av_R_equivalents 0.0117
_diffrn_reflns_av_sigmaI/netI 0.0141
_diffrn_reflns_limit_h_max 11
_diffrn_reflns_limit_h_min -11
_diffrn_reflns_limit_k_max 14
_diffrn_reflns_limit_k_min -13
_diffrn_reflns_limit_l_max 14
_diffrn_reflns_limit_l_min -13
_diffrn_reflns_number 9690
_diffrn_reflns_theta_full 28.31
_diffrn_reflns_theta_max 28.31
_diffrn_reflns_theta_min 1.95
_exptl_absorpt_coefficient_mu 1.379
_exptl_crystal_density_diffrn 1.406
_exptl_crystal_density_method 'not measured'
_exptl_crystal_F_000 408
_refine_diff_density_max 0.808
_refine_diff_density_min -0.398
_refine_diff_density_rms 0.058
_refine_ls_extinction_method none
_refine_ls_goodness_of_fit_ref 1.043
_refine_ls_hydrogen_treatment mixed
_refine_ls_matrix_type full
_refine_ls_number_parameters 195
_refine_ls_number_reflns 4337
_refine_ls_number_restraints 0
_refine_ls_restrained_S_all 1.043
_refine_ls_R_factor_all 0.0206
_refine_ls_R_factor_gt 0.0189
_refine_ls_shift/su_max 0.003
_refine_ls_shift/su_mean 0.000
_refine_ls_structure_factor_coef Fsqd
_refine_ls_weighting_details 'w=1/[\s^2^(Fo^2^)+(0.0266P)^2^+0.4349P] where P=(Fo^2^+2Fc^2^)/3'
_refine_ls_weighting_scheme calc
_refine_ls_wR_factor_gt 0.0473
_refine_ls_wR_factor_ref 0.0482
_reflns_number_gt 4089
_reflns_number_total 4337
_reflns_threshold_expression >2sigma(I)
_cod_data_source_file b610812a.txt
_cod_data_source_block dbt1
_cod_depositor_comments
;
The following automatic conversions were performed:

'_refine_ls_weighting_scheme' value 'calc
w=1/[\s^2^(Fo^2^)+(0.0266P)^2^+0.4349P] where P=(Fo^2^+2Fc^2^)/3' was
changed to 'calc'. New tag '_refine_ls_weighting_details' was
created. The value of the new tag was set to
'w=1/[\s^2^(Fo^2^)+(0.0266P)^2^+0.4349P] where P=(Fo^2^+2Fc^2^)/3'.

Automatic conversion script
Id: cif_fix_values 3143 2015-03-26 13:38:13Z robertas 
;
_cod_database_code 7007818

loop_
_symmetry_equiv_pos_as_xyz
'x, y, z'
'-x, -y, -z'

loop_
_atom_site_label
_atom_site_type_symbol
_atom_site_fract_x
_atom_site_fract_y
_atom_site_fract_z
_atom_site_U_iso_or_equiv
_atom_site_adp_type
_atom_site_occupancy
_atom_site_calc_flag
_atom_site_refinement_flags
_atom_site_disorder_assembly
_atom_site_disorder_group
Sn1 Sn 0.697534(12) 0.545543(10) 0.975665(10) 0.02298(4) Uani 1 d . . .
O1 O 0.78244(14) 0.72202(12) 0.88909(12) 0.0299(3) Uani 1 d . . .
O2 O 1.01409(16) 0.63641(13) 0.93317(14) 0.0377(3) Uani 1 d . . .
O3 O 1.00334(16) 0.82849(13) 0.84498(15) 0.0400(3) Uani 1 d . . .
O5 O 0.47206(14) 0.60837(11) 0.94898(12) 0.0269(2) Uani 1 d . . .
C1 C 0.9321(2) 0.72293(16) 0.89122(17) 0.0285(3) Uani 1 d . . .
C2 C 0.9107(3) 0.9326(2) 0.7922(2) 0.0476(5) Uani 1 d . . .
H2 H 0.8025 0.9413 0.8424 0.049(7) Uiso 1 calc R . .
C3 C 0.9936(4) 1.0510(2) 0.8077(4) 0.0798(10) Uani 1 d . . .
H3A H 0.9907 1.0652 0.8974 0.092(5) Uiso 1 calc R . .
H3B H 0.9405 1.1235 0.7715 0.092(5) Uiso 1 calc R . .
H3C H 1.1022 1.0396 0.7641 0.092(5) Uiso 1 calc R . .
C4 C 0.9047(4) 0.9045(3) 0.6547(3) 0.0725(9) Uani 1 d . . .
H4A H 1.0102 0.9017 0.6044 0.092(5) Uiso 1 calc R . .
H4B H 0.8379 0.9703 0.6214 0.092(5) Uiso 1 calc R . .
H4C H 0.8623 0.8234 0.6503 0.092(5) Uiso 1 calc R . .
C5 C 0.4028(2) 0.72301(17) 0.89279(19) 0.0320(4) Uani 1 d . . .
H5 H 0.2893 0.7128 0.8980 0.029(5) Uiso 1 calc R . .
C6 C 0.4740(3) 0.7378(2) 0.7524(2) 0.0425(5) Uani 1 d . . .
H6A H 0.5835 0.7550 0.7441 0.049(3) Uiso 1 calc R . .
H6B H 0.4165 0.8074 0.7156 0.049(3) Uiso 1 calc R . .
H6C H 0.4675 0.6603 0.7082 0.049(3) Uiso 1 calc R . .
C7 C 0.4150(3) 0.84163(18) 0.9680(2) 0.0429(5) Uani 1 d . . .
H7A H 0.3691 0.8290 1.0568 0.049(3) Uiso 1 calc R . .
H7B H 0.3587 0.9137 0.9338 0.049(3) Uiso 1 calc R . .
H7C H 0.5248 0.8572 0.9609 0.049(3) Uiso 1 calc R . .
C8 C 0.7163(2) 0.59015(17) 1.16639(17) 0.0308(4) Uani 1 d . . .
H8A H 0.6696 0.5244 1.2236 0.063(3) Uiso 1 calc R . .
H8B H 0.8283 0.5867 1.1718 0.063(3) Uiso 1 calc R . .
C9 C 0.6387(3) 0.7182(2) 1.2143(2) 0.0434(5) Uani 1 d . . .
H9A H 0.5263 0.7220 1.2102 0.063(3) Uiso 1 calc R . .
H9B H 0.6850 0.7845 1.1577 0.063(3) Uiso 1 calc R . .
C10 C 0.6562(3) 0.7455(2) 1.3507(2) 0.0485(5) Uani 1 d . . .
H10A H 0.6155 0.6766 1.4066 0.063(3) Uiso 1 calc R . .
H10B H 0.7684 0.7468 1.3538 0.063(3) Uiso 1 calc R . .
C11 C 0.5699(5) 0.8709(3) 1.4010(3) 0.0752(9) Uani 1 d . . .
H11A H 0.6099 0.9397 1.3463 0.097(7) Uiso 1 calc R . .
H11B H 0.5868 0.8837 1.4868 0.097(7) Uiso 1 calc R . .
H11C H 0.4580 0.8690 1.4017 0.097(7) Uiso 1 calc R . .
C12 C 0.8071(2) 0.42470(18) 0.82086(17) 0.0321(4) Uani 1 d . . .
H12A H 0.9215 0.4238 0.8140 0.069(4) Uiso 1 calc R . .
H12B H 0.7787 0.3384 0.8426 0.069(4) Uiso 1 calc R . .
C13 C 0.7674(3) 0.4582(2) 0.6916(2) 0.0487(5) Uani 1 d . . .
H13A H 0.8048 0.5410 0.6651 0.069(4) Uiso 1 calc R . .
H13B H 0.6526 0.4658 0.6988 0.069(4) Uiso 1 calc R . .
C14 C 0.8389(4) 0.3615(3) 0.5881(2) 0.0590(7) Uani 1 d . . .
H14A H 0.9539 0.3564 0.5782 0.069(4) Uiso 1 calc R . .
H14B H 0.8047 0.2780 0.6158 0.069(4) Uiso 1 calc R . .
C15 C 0.7925(5) 0.3943(4) 0.4602(3) 0.0871(12) Uani 1 d . . .
H15A H 0.6787 0.4080 0.4709 0.130(9) Uiso 1 calc R . .
H15B H 0.8298 0.3252 0.4017 0.130(9) Uiso 1 calc R . .
H15C H 0.8393 0.4707 0.4263 0.130(9) Uiso 1 calc R . .

loop_
_atom_site_aniso_label
_atom_site_aniso_U_11
_atom_site_aniso_U_22
_atom_site_aniso_U_33
_atom_site_aniso_U_23
_atom_site_aniso_U_13
_atom_site_aniso_U_12
Sn1 0.02151(6) 0.02192(6) 0.02628(7) -0.00082(4) -0.00609(4) -0.00238(4)
O1 0.0240(6) 0.0277(6) 0.0386(7) 0.0049(5) -0.0074(5) -0.0040(5)
O2 0.0321(7) 0.0316(7) 0.0508(8) 0.0085(6) -0.0127(6) -0.0025(5)
O3 0.0293(7) 0.0292(7) 0.0605(9) 0.0108(6) -0.0052(6) -0.0067(5)
O5 0.0224(6) 0.0221(5) 0.0375(6) 0.0047(5) -0.0097(5) -0.0022(4)
C1 0.0276(8) 0.0253(8) 0.0327(9) 0.0005(7) -0.0045(7) -0.0048(7)
C2 0.0392(11) 0.0308(10) 0.0661(14) 0.0174(10) 0.0032(10) 0.0012(8)
C3 0.073(2) 0.0329(12) 0.128(3) 0.0207(15) -0.0027(19) -0.0128(12)
C4 0.076(2) 0.0714(19) 0.0639(17) 0.0317(15) -0.0052(14) 0.0030(15)
C5 0.0250(8) 0.0249(8) 0.0480(11) 0.0073(7) -0.0135(8) -0.0010(6)
C6 0.0477(12) 0.0376(10) 0.0461(11) 0.0124(9) -0.0195(9) -0.0055(9)
C7 0.0403(11) 0.0261(9) 0.0616(13) -0.0002(9) -0.0098(10) 0.0021(8)
C8 0.0345(9) 0.0304(9) 0.0292(8) -0.0030(7) -0.0098(7) -0.0029(7)
C9 0.0576(13) 0.0342(10) 0.0383(10) -0.0063(8) -0.0113(9) 0.0039(9)
C10 0.0690(16) 0.0383(11) 0.0376(11) -0.0099(9) -0.0101(10) 0.0024(10)
C11 0.114(3) 0.0509(15) 0.0556(16) -0.0207(13) -0.0084(16) 0.0153(16)
C12 0.0337(9) 0.0313(9) 0.0307(9) -0.0043(7) -0.0061(7) 0.0015(7)
C13 0.0608(15) 0.0463(12) 0.0383(11) -0.0068(9) -0.0155(10) 0.0142(11)
C14 0.0776(18) 0.0577(15) 0.0407(12) -0.0148(11) -0.0212(12) 0.0255(13)
C15 0.112(3) 0.093(2) 0.0586(17) -0.0283(16) -0.0396(18) 0.040(2)

loop_
_atom_type_symbol
_atom_type_description
_atom_type_scat_dispersion_real
_atom_type_scat_dispersion_imag
_atom_type_scat_source
C C 0.0033 0.0016 'International Tables Vol C Tables 4.2.6.8 and 6.1.1.4'
H H 0.0000 0.0000 'International Tables Vol C Tables 4.2.6.8 and 6.1.1.4'
O O 0.0106 0.0060 'International Tables Vol C Tables 4.2.6.8 and 6.1.1.4'
Sn Sn -0.6537 1.4246 'International Tables Vol C Tables 4.2.6.8 and 6.1.1.4'

loop_
_geom_angle_atom_site_label_1
_geom_angle_atom_site_label_2
_geom_angle_atom_site_label_3
_geom_angle
_geom_angle_site_symmetry_1
_geom_angle_site_symmetry_3
_geom_angle_publ_flag
O5 Sn1 C8 107.84(6) . . ?
O5 Sn1 C12 108.85(6) . . ?
C8 Sn1 C12 141.27(7) . . ?
O5 Sn1 O1 89.28(5) . . ?
C8 Sn1 O1 95.96(6) . . ?
C12 Sn1 O1 96.47(6) . . ?
O5 Sn1 O5 71.06(5) . 2_667 ?
C8 Sn1 O5 90.66(6) . 2_667 ?
C12 Sn1 O5 89.74(6) . 2_667 ?
O1 Sn1 O5 160.34(4) . 2_667 ?
C1 O1 Sn1 109.43(10) . . ?
C1 O3 C2 119.24(15) . . ?
C5 O5 Sn1 134.40(10) . . ?
C5 O5 Sn1 116.64(10) . 2_667 ?
Sn1 O5 Sn1 108.94(5) . 2_667 ?
O2 C1 O1 125.19(16) . . ?
O2 C1 O3 117.53(16) . . ?
O1 C1 O3 117.27(15) . . ?
O3 C2 C4 109.4(2) . . ?
O3 C2 C3 105.1(2) . . ?
C4 C2 C3 113.5(2) . . ?
O5 C5 C6 111.59(15) . . ?
O5 C5 C7 111.73(16) . . ?
C6 C5 C7 111.55(17) . . ?
C9 C8 Sn1 115.66(13) . . ?
C8 C9 C10 113.49(18) . . ?
C11 C10 C9 113.2(2) . . ?
C13 C12 Sn1 116.89(13) . . ?
C12 C13 C14 113.89(18) . . ?
C15 C14 C13 113.1(2) . . ?

loop_
_geom_bond_atom_site_label_1
_geom_bond_atom_site_label_2
_geom_bond_distance
_geom_bond_site_symmetry_2
_geom_bond_publ_flag
Sn1 O5 2.0551(12) . ?
Sn1 C8 2.1207(17) . ?
Sn1 C12 2.1235(18) . ?
Sn1 O1 2.1696(12) . ?
Sn1 O5 2.2990(12) 2_667 ?
O1 C1 1.290(2) . ?
O2 C1 1.224(2) . ?
O3 C1 1.350(2) . ?
O3 C2 1.455(2) . ?
O5 C5 1.456(2) . ?
O5 Sn1 2.2990(12) 2_667 ?
C2 C4 1.503(4) . ?
C2 C3 1.512(3) . ?
C5 C6 1.508(3) . ?
C5 C7 1.516(3) . ?
C8 C9 1.504(3) . ?
C9 C10 1.515(3) . ?
C10 C11 1.512(3) . ?
C12 C13 1.495(3) . ?
C13 C14 1.519(3) . ?
C14 C15 1.502(4) . ?
